data_4506290
loop_
_publ_author_name
'Cai, Song-Liang'
'Zheng, Sheng-Run'
'Wen, Zhen-Zhen'
'Fan, Jun'
'Zhang, Wei-Guang'

_publ_section_title
;
 Construction of Ba(II) Coordination Polymers Based on Imidazole-Based
 Dicarboxylate Ligands: Structural Diversity Tuned by Alcohol Solvents
;
_journal_issue 7
_journal_name_full 'Crystal Growth &amp; Design'
_journal_page_first 3575
_journal_paper_doi 10.1021/cg3004068
_journal_volume 12
_journal_year 2012
_chemical_formula_sum 'C12 H8 Ba2 N4 O11'
_chemical_formula_weight 658.90
_chemical_name_systematic
; 
 ? 
;
_space_group_IT_number 14
_symmetry_cell_setting monoclinic
_symmetry_space_group_name_Hall '-P 2ybc'
_symmetry_space_group_name_H-M 'P 1 21/c 1'
_atom_sites_solution_hydrogens geom
_atom_sites_solution_primary direct
_atom_sites_solution_secondary difmap
_audit_creation_method SHELXL-97
_cell_angle_alpha 90.00
_cell_angle_beta 98.8110(10)
_cell_angle_gamma 90.00
_cell_formula_units_Z 2
_cell_length_a 7.0034(5)
_cell_length_b 16.9381(13)
_cell_length_c 7.0666(5)
_cell_measurement_reflns_used 5964
_cell_measurement_temperature 296(2)
_cell_measurement_theta_max 27.92
_cell_measurement_theta_min 2.40
_cell_volume 828.38(10)
_computing_cell_refinement 'Bruker SAINT'
_computing_data_collection 'Bruker APEX2'
_computing_data_reduction 'Bruker SAINT'
_computing_molecular_graphics 'Bruker SHELXTL'
_computing_publication_material 'Bruker SHELXTL'
_computing_structure_refinement 'SHELXL-97 (Sheldrick, 1997)'
_computing_structure_solution 'SHELXS-97 (Sheldrick, 1990)'
_diffrn_ambient_temperature 296(2)
_diffrn_measured_fraction_theta_full 0.999
_diffrn_measured_fraction_theta_max 0.999
_diffrn_measurement_device_type 'Bruker APEX-II CCD'
_diffrn_measurement_method '\f and \w scans'
_diffrn_radiation_monochromator graphite
_diffrn_radiation_source 'fine-focus sealed tube'
_diffrn_radiation_type MoK\a
_diffrn_radiation_wavelength 0.71073
_diffrn_reflns_av_R_equivalents 0.0381
_diffrn_reflns_av_sigmaI/netI 0.0277
_diffrn_reflns_limit_h_max 8
_diffrn_reflns_limit_h_min -8
_diffrn_reflns_limit_k_max 21
_diffrn_reflns_limit_k_min -21
_diffrn_reflns_limit_l_max 8
_diffrn_reflns_limit_l_min -8
_diffrn_reflns_number 8904
_diffrn_reflns_theta_full 26.99
_diffrn_reflns_theta_max 26.99
_diffrn_reflns_theta_min 2.40
_exptl_absorpt_coefficient_mu 4.799
_exptl_absorpt_correction_T_max 0.3684
_exptl_absorpt_correction_T_min 0.3003
_exptl_absorpt_correction_type multi-scan
_exptl_crystal_colour colorless
_exptl_crystal_density_diffrn 2.642
_exptl_crystal_density_method 'not measured'
_exptl_crystal_description block
_exptl_crystal_F_000 616
_exptl_crystal_size_max 0.33
_exptl_crystal_size_mid 0.30
_exptl_crystal_size_min 0.26
_refine_diff_density_max 0.978
_refine_diff_density_min -1.234
_refine_diff_density_rms 0.166
_refine_ls_extinction_method none
_refine_ls_goodness_of_fit_ref 0.935
_refine_ls_hydrogen_treatment geom
_refine_ls_matrix_type full
_refine_ls_number_parameters 136
_refine_ls_number_reflns 1806
_refine_ls_number_restraints 6
_refine_ls_restrained_S_all 0.943
_refine_ls_R_factor_all 0.0315
_refine_ls_R_factor_gt 0.0292
_refine_ls_shift/su_max 0.000
_refine_ls_shift/su_mean 0.000
_refine_ls_structure_factor_coef Fsqd
_refine_ls_weighting_details 'calc w=1/[\s^2^(Fo^2^)+(0.1000P)^2^+0.2496P] where P=(Fo^2^+2Fc^2^)/3'
_refine_ls_weighting_scheme calc
_refine_ls_wR_factor_gt 0.1055
_refine_ls_wR_factor_ref 0.1101
_reflns_number_gt 1681
_reflns_number_total 1806
_reflns_threshold_expression >2sigma(I)
_cod_data_source_file cg3004068_si_002.cif
_cod_data_source_block Ba3
_cod_depositor_comments
;
The following automatic conversions were performed:

'_symmetry_cell_setting' value 'Monoclinic' changed to 'monoclinic'
according to /home/saulius/struct/CIF-dictionaries/cif_core.dic
dictionary named 'cif_core.dic' version 2.4.1 from 2010-06-29.

Automatic conversion script
Id: cif_fix_values 1891 2012-01-12 08:04:46Z andrius 
;
_cod_original_sg_symbol_H-M 'P2(1)/c  '
_cod_database_code 4506290

loop_
_symmetry_equiv_pos_as_xyz
'x, y, z'
'-x, y+1/2, -z+1/2'
'-x, -y, -z'
'x, -y-1/2, z-1/2'

loop_
_atom_site_label
_atom_site_type_symbol
_atom_site_fract_x
_atom_site_fract_y
_atom_site_fract_z
_atom_site_U_iso_or_equiv
_atom_site_adp_type
_atom_site_occupancy
_atom_site_symmetry_multiplicity
_atom_site_calc_flag
_atom_site_refinement_flags
Ba1 Ba 0.25976(3) 0.416703(13) 0.56419(4) 0.02475(16) Uani 1 1 d .
O4 O 0.8926(6) 0.40970(18) 0.4110(7) 0.0388(9) Uani 1 1 d .
O1 O 0.2082(5) 0.23822(18) 0.0865(5) 0.0301(7) Uani 1 1 d .
N1 N 0.5517(5) 0.18256(19) 0.2711(4) 0.0248(7) Uani 1 1 d .
O3 O 0.5844(7) 0.4366(2) 0.3999(10) 0.0735(18) Uani 1 1 d U
O2 O 0.2665(5) 0.3602(2) 0.1901(4) 0.0411(9) Uani 1 1 d .
O5 O 1.0407(5) 0.1011(2) 0.3638(5) 0.0424(8) Uani 1 1 d .
H5A H 1.1078 0.1129 0.4653 0.064 Uiso 1 1 calc R
C3 C 0.6734(6) 0.3047(2) 0.3487(6) 0.0228(8) Uani 1 1 d .
N2 N 0.8146(5) 0.24768(19) 0.3965(5) 0.0227(7) Uani 1 1 d .
H2A H 0.9324 0.2563 0.4472 0.027 Uiso 1 1 calc R
C2 C 0.5109(6) 0.2632(2) 0.2683(5) 0.0218(8) Uani 1 1 d .
C1 C 0.3152(6) 0.2898(2) 0.1765(5) 0.0250(8) Uani 1 1 d .
C5 C 0.7361(6) 0.1769(2) 0.3503(5) 0.0233(8) Uani 1 1 d .
C4 C 0.7202(6) 0.3886(3) 0.3877(6) 0.0260(9) Uani 1 1 d .
C6 C 0.8437(7) 0.0984(3) 0.3894(7) 0.0330(10) Uani 1 1 d .
H6A H 0.8369 0.0824 0.5200 0.040 Uiso 1 1 calc R
H6B H 0.7783 0.0585 0.3049 0.040 Uiso 1 1 calc R
O6 O 0.4557(12) 0.4892(6) 0.9296(11) 0.064(2) Uani 0.50 1 d P

loop_
_atom_site_aniso_label
_atom_site_aniso_U_11
_atom_site_aniso_U_22
_atom_site_aniso_U_33
_atom_site_aniso_U_23
_atom_site_aniso_U_13
_atom_site_aniso_U_12
Ba1 0.0149(2) 0.0190(2) 0.0405(2) 0.00097(7) 0.00479(14) -0.00053(7)
O4 0.022(2) 0.0346(19) 0.057(2) 0.0000(14) -0.0031(16) -0.0052(13)
O1 0.0184(15) 0.0248(16) 0.0445(18) -0.0013(12) -0.0038(12) -0.0008(13)
N1 0.0219(17) 0.0223(15) 0.0285(17) -0.0065(13) -0.0018(12) -0.0009(13)
O3 0.037(3) 0.0262(17) 0.168(5) -0.032(3) 0.050(3) -0.0073(19)
O2 0.045(2) 0.0333(18) 0.0396(18) -0.0145(13) -0.0113(15) 0.0142(15)
O5 0.0277(19) 0.061(2) 0.0376(19) -0.0077(16) 0.0028(14) -0.0048(17)
C3 0.0196(19) 0.0213(19) 0.0281(19) -0.0017(14) 0.0052(14) 0.0011(15)
N2 0.0167(17) 0.0244(16) 0.0253(16) 0.0009(12) -0.0016(13) 0.0011(13)
C2 0.020(2) 0.0185(17) 0.0256(18) -0.0048(13) -0.0003(14) 0.0002(14)
C1 0.027(2) 0.027(2) 0.0206(18) -0.0009(14) 0.0037(15) 0.0046(16)
C5 0.0189(19) 0.0265(18) 0.0232(19) 0.0006(15) -0.0010(13) -0.0019(16)
C4 0.023(2) 0.031(2) 0.0264(19) -0.0041(18) 0.0112(15) -0.0041(17)
C6 0.027(2) 0.036(2) 0.035(2) -0.0006(18) 0.0026(19) 0.006(2)
O6 0.052(5) 0.083(6) 0.052(5) -0.018(4) -0.005(4) 0.011(5)

loop_
_atom_type_symbol
_atom_type_description
_atom_type_scat_dispersion_real
_atom_type_scat_dispersion_imag
_atom_type_scat_source
C C 0.0033 0.0016 'International Tables Vol C Tables 4.2.6.8 and 6.1.1.4'
H H 0.0000 0.0000 'International Tables Vol C Tables 4.2.6.8 and 6.1.1.4'
N N 0.0061 0.0033 'International Tables Vol C Tables 4.2.6.8 and 6.1.1.4'
O O 0.0106 0.0060 'International Tables Vol C Tables 4.2.6.8 and 6.1.1.4'
Ba Ba -0.3244 2.2819 'International Tables Vol C Tables 4.2.6.8 and 6.1.1.4'

loop_
_geom_angle_atom_site_label_1
_geom_angle_atom_site_label_2
_geom_angle_atom_site_label_3
_geom_angle
_geom_angle_site_symmetry_1
_geom_angle_site_symmetry_3
O4 Ba1 O1 81.20(9) 1_455 4_566
O4 Ba1 O3 115.68(15) 1_455 3_666
O1 Ba1 O3 163.03(15) 4_566 3_666
O4 Ba1 O3 130.94(18) 1_455 .
O1 Ba1 O3 106.10(12) 4_566 .
O3 Ba1 O3 64.93(14) 3_666 .
O4 Ba1 O5 72.19(13) 1_455 4_466
O1 Ba1 O5 75.82(11) 4_566 4_466
O3 Ba1 O5 106.60(14) 3_666 4_466
O3 Ba1 O5 156.83(17) . 4_466
O4 Ba1 O2 75.81(13) 1_455 .
O1 Ba1 O2 75.07(11) 4_566 .
O3 Ba1 O2 109.55(16) 3_666 .
O3 Ba1 O2 60.53(15) . .
O5 Ba1 O2 139.34(12) 4_466 .
O4 Ba1 N1 139.24(10) 1_455 4_566
O1 Ba1 N1 58.91(10) 4_566 4_566
O3 Ba1 N1 104.13(14) 3_666 4_566
O3 Ba1 N1 73.38(15) . 4_566
O5 Ba1 N1 88.97(10) 4_466 4_566
O2 Ba1 N1 99.57(9) . 4_566
O4 Ba1 O6 131.4(2) 1_455 .
O1 Ba1 O6 113.7(2) 4_566 .
O3 Ba1 O6 54.5(2) 3_666 .
O3 Ba1 O6 90.8(2) . .
O5 Ba1 O6 68.0(2) 4_466 .
O2 Ba1 O6 151.2(2) . .
N1 Ba1 O6 66.68(18) 4_566 .
O4 Ba1 O4 75.33(11) 1_455 3_666
O1 Ba1 O4 150.53(11) 4_566 3_666
O3 Ba1 O4 43.29(14) 3_666 3_666
O3 Ba1 O4 102.72(11) . 3_666
O5 Ba1 O4 80.17(12) 4_466 3_666
O2 Ba1 O4 115.11(11) . 3_666
N1 Ba1 O4 137.87(10) 4_566 3_666
O6 Ba1 O4 71.53(19) . 3_666
O4 Ba1 C4 96.33(10) 1_455 3_666
O1 Ba1 C4 168.57(10) 4_566 3_666
O3 Ba1 C4 21.33(12) 3_666 3_666
O3 Ba1 C4 84.00(11) . 3_666
O5 Ba1 C4 92.78(11) 4_466 3_666
O2 Ba1 C4 115.28(11) . 3_666
N1 Ba1 C4 120.99(10) 4_566 3_666
O6 Ba1 C4 59.8(2) . 3_666
O4 Ba1 C4 22.03(10) 3_666 3_666
O4 Ba1 Ba1 41.53(7) 1_455 3_566
O1 Ba1 Ba1 120.58(8) 4_566 3_566
O3 Ba1 Ba1 75.54(11) 3_666 3_566
O3 Ba1 Ba1 121.85(12) . 3_566
O5 Ba1 Ba1 72.97(7) 4_466 3_566
O2 Ba1 Ba1 98.62(7) . 3_566
N1 Ba1 Ba1 160.70(7) 4_566 3_566
O6 Ba1 Ba1 99.40(16) . 3_566
O4 Ba1 Ba1 33.79(7) 3_666 3_566
C4 Ba1 Ba1 55.11(8) 3_666 3_566
O4 Ba1 Ba1 130.21(9) 1_455 3_666
O1 Ba1 Ba1 136.87(8) 4_566 3_666
O3 Ba1 Ba1 32.59(9) 3_666 3_666
O3 Ba1 Ba1 32.34(8) . 3_666
O5 Ba1 Ba1 135.67(8) 4_466 3_666
O2 Ba1 Ba1 84.55(8) . 3_666
N1 Ba1 Ba1 88.52(7) 4_566 3_666
O6 Ba1 Ba1 70.5(2) . 3_666
O4 Ba1 Ba1 72.60(8) 3_666 3_666
C4 Ba1 Ba1 52.25(7) 3_666 3_666
Ba1 Ba1 Ba1 99.569(10) 3_566 3_666
C4 O4 Ba1 158.8(3) . 1_655
C4 O4 Ba1 86.9(3) . 3_666
Ba1 O4 Ba1 104.67(11) 1_655 3_666
C1 O1 Ba1 129.8(3) . 4_565
C5 N1 C2 105.1(3) . .
C5 N1 Ba1 137.9(3) . 4_565
C2 N1 Ba1 116.0(2) . 4_565
C4 O3 Ba1 107.5(3) . 3_666
C4 O3 Ba1 129.3(4) . .
Ba1 O3 Ba1 115.07(14) 3_666 .
C1 O2 Ba1 116.1(3) . .
C6 O5 Ba1 138.2(3) . 4_665
C2 C3 N2 104.8(3) . .
C2 C3 C4 135.4(4) . .
N2 C3 C4 119.8(4) . .
C5 N2 C3 108.3(3) . .
C3 C2 N1 109.8(3) . .
C3 C2 C1 131.9(3) . .
N1 C2 C1 118.3(3) . .
O2 C1 O1 123.6(4) . .
O2 C1 C2 119.9(4) . .
O1 C1 C2 116.5(4) . .
N1 C5 N2 112.0(3) . .
N1 C5 C6 123.9(4) . .
N2 C5 C6 124.1(4) . .
O4 C4 O3 122.0(4) . .
O4 C4 C3 119.0(4) . .
O3 C4 C3 119.0(4) . .
O4 C4 Ba1 71.1(2) . 3_666
O3 C4 Ba1 51.2(3) . 3_666
C3 C4 Ba1 169.1(3) . 3_666
O5 C6 C5 114.2(4) . .
O6 O6 Ba1 173.0(10) 3_667 .

loop_
_geom_bond_atom_site_label_1
_geom_bond_atom_site_label_2
_geom_bond_distance
_geom_bond_site_symmetry_2
Ba1 O4 2.635(4) 1_455
Ba1 O1 2.657(3) 4_566
Ba1 O3 2.709(4) 3_666
Ba1 O3 2.728(5) .
Ba1 O5 2.814(4) 4_466
Ba1 O2 2.819(3) .
Ba1 N1 2.869(3) 4_566
Ba1 O6 2.995(7) .
Ba1 O4 3.142(3) 3_666
Ba1 C4 3.317(5) 3_666
Ba1 Ba1 4.5840(5) 3_566
Ba1 Ba1 4.5874(5) 3_666
O4 C4 1.246(6) .
O4 Ba1 2.635(4) 1_655
O4 Ba1 3.142(3) 3_666
O1 C1 1.258(5) .
O1 Ba1 2.657(3) 4_565
N1 C5 1.329(5) .
N1 C2 1.395(5) .
N1 Ba1 2.869(3) 4_565
O3 C4 1.265(6) .
O3 Ba1 2.709(4) 3_666
O2 C1 1.249(5) .
O5 C6 1.419(6) .
O5 Ba1 2.814(4) 4_665
C3 C2 1.384(5) .
C3 N2 1.387(5) .
C3 C4 1.473(6) .
N2 C5 1.339(5) .
C2 C1 1.493(6) .
C5 C6 1.532(6) .
C4 Ba1 3.317(5) 3_666
O6 O6 1.150(15) 3_667

loop_
_geom_torsion_atom_site_label_1
_geom_torsion_atom_site_label_2
_geom_torsion_atom_site_label_3
_geom_torsion_atom_site_label_4
_geom_torsion
_geom_torsion_site_symmetry_1
_geom_torsion_site_symmetry_4
O4 Ba1 O3 C4 -112.6(5) 1_455 .
O1 Ba1 O3 C4 -20.3(6) 4_566 .
O3 Ba1 O3 C4 144.3(7) 3_666 .
O5 Ba1 O3 C4 71.2(6) 4_466 .
O2 Ba1 O3 C4 -82.2(5) . .
N1 Ba1 O3 C4 29.4(5) 4_566 .
O6 Ba1 O3 C4 94.7(6) . .
O4 Ba1 O3 C4 166.0(5) 3_666 .
C4 Ba1 O3 C4 154.3(5) 3_666 .
Ba1 Ba1 O3 C4 -163.7(5) 3_566 .
Ba1 Ba1 O3 C4 144.3(7) 3_666 .
O4 Ba1 O3 Ba1 103.2(3) 1_455 3_666
O1 Ba1 O3 Ba1 -164.6(2) 4_566 3_666
O3 Ba1 O3 Ba1 0.0 3_666 3_666
O5 Ba1 O3 Ba1 -73.1(4) 4_466 3_666
O2 Ba1 O3 Ba1 133.5(3) . 3_666
N1 Ba1 O3 Ba1 -114.9(3) 4_566 3_666
O6 Ba1 O3 Ba1 -49.6(3) . 3_666
O4 Ba1 O3 Ba1 21.7(3) 3_666 3_666
C4 Ba1 O3 Ba1 10.0(2) 3_666 3_666
Ba1 Ba1 O3 Ba1 52.0(3) 3_566 3_666
O4 Ba1 O2 C1 -109.7(3) 1_455 .
O1 Ba1 O2 C1 -25.2(3) 4_566 .
O3 Ba1 O2 C1 137.6(3) 3_666 .
O3 Ba1 O2 C1 93.4(3) . .
O5 Ba1 O2 C1 -70.9(4) 4_466 .
N1 Ba1 O2 C1 28.8(3) 4_566 .
O6 Ba1 O2 C1 87.0(5) . .
O4 Ba1 O2 C1 -175.7(3) 3_666 .
C4 Ba1 O2 C1 159.9(3) 3_666 .
Ba1 Ba1 O2 C1 -144.7(3) 3_566 .
Ba1 Ba1 O2 C1 116.4(3) 3_666 .
C2 C3 N2 C5 -1.4(4) . .
C4 C3 N2 C5 179.0(3) . .
N2 C3 C2 N1 1.2(4) . .
C4 C3 C2 N1 -179.2(4) . .
N2 C3 C2 C1 -175.4(4) . .
C4 C3 C2 C1 4.2(8) . .
C5 N1 C2 C3 -0.6(4) . .
Ba1 N1 C2 C3 -171.3(2) 4_565 .
C5 N1 C2 C1 176.6(3) . .
Ba1 N1 C2 C1 5.8(4) 4_565 .
Ba1 O2 C1 O1 119.8(4) . .
Ba1 O2 C1 C2 -60.9(5) . .
Ba1 O1 C1 O2 -173.1(3) 4_565 .
Ba1 O1 C1 C2 7.7(5) 4_565 .
C3 C2 C1 O2 -11.5(7) . .
N1 C2 C1 O2 172.1(4) . .
C3 C2 C1 O1 167.8(4) . .
N1 C2 C1 O1 -8.6(5) . .
C2 N1 C5 N2 -0.3(4) . .
Ba1 N1 C5 N2 167.2(3) 4_565 .
C2 N1 C5 C6 177.9(4) . .
Ba1 N1 C5 C6 -14.6(6) 4_565 .
C3 N2 C5 N1 1.1(5) . .
C3 N2 C5 C6 -177.1(4) . .
Ba1 O4 C4 O3 118.4(9) 1_655 .
Ba1 O4 C4 O3 -5.8(5) 3_666 .
Ba1 O4 C4 C3 -60.3(11) 1_655 .
Ba1 O4 C4 C3 175.6(4) 3_666 .
Ba1 O4 C4 Ba1 124.1(9) 1_655 3_666
Ba1 O3 C4 O4 7.0(6) 3_666 .
Ba1 O3 C4 O4 -139.3(5) . .
Ba1 O3 C4 C3 -174.3(3) 3_666 .
Ba1 O3 C4 C3 39.3(7) . .
Ba1 O3 C4 Ba1 -146.3(7) . 3_666
C2 C3 C4 O4 -159.4(5) . .
N2 C3 C4 O4 20.2(6) . .
C2 C3 C4 O3 21.9(8) . .
N2 C3 C4 O3 -158.5(5) . .
C2 C3 C4 Ba1 -2.2(18) . 3_666
N2 C3 C4 Ba1 177.3(13) . 3_666
Ba1 O5 C6 C5 -86.3(5) 4_665 .
N1 C5 C6 O5 144.4(4) . .
N2 C5 C6 O5 -37.6(6) . .
O4 Ba1 O6 O6 147(10) 1_455 3_667
O1 Ba1 O6 O6 48(10) 4_566 3_667
O3 Ba1 O6 O6 -118(10) 3_666 3_667
O3 Ba1 O6 O6 -60(10) . 3_667
O5 Ba1 O6 O6 110(10) 4_466 3_667
O2 Ba1 O6 O6 -55(10) . 3_667
N1 Ba1 O6 O6 11(10) 4_566 3_667
O4 Ba1 O6 O6 -163(10) 3_666 3_667
C4 Ba1 O6 O6 -143(10) 3_666 3_667
Ba1 Ba1 O6 O6 177(10) 3_566 3_667
Ba1 Ba1 O6 O6 -86(10) 3_666 3_667
